data_4323837
loop_
_publ_author_name
'Hiroshi Nakano'
'Akira Nakamura'
'Kazushi Mashima'

_publ_section_title
;
 Linear Trinuclear Pt...Mo-Mo Complexes [Mo2PtX2(pyphos)2(O2CR)2]2 (X =
 Cl, Br, I; R = CH3, C(CH3)3; pyphos = 6-(Diphenylphosphino)-2-pyridonate)
 with an Axial Interaction between the Quadruply Bonded Mo2 Moiety and the
 Platinum Atom
;
_journal_name_full 'Inorganic Chemistry'
_journal_page_first 4007
_journal_page_last 4012
_journal_paper_doi 10.1021/ic950988b
_journal_volume 35
_journal_year 1996
_chemical_formula_sum 'C45 H46 Cl2 I2 Mo2 N2 O6 P2 Pt'
_space_group_IT_number 14
_symmetry_cell_setting monoclinic
_symmetry_Int_Tables_number 14
_symmetry_space_group_name_Hall '-P 2yn'
_symmetry_space_group_name_H-M 'P 1 21/n 1'
_audit_creation_date 'Wed Nov  1 16:02:59 1995'
_audit_creation_method 'from TEXRAY.INF file'
_cell_angle_alpha 90
_cell_angle_beta 107.97(2)
_cell_angle_gamma 90
_cell_formula_units_Z 4.00
_cell_length_a 13.359(4)
_cell_length_b 19.685(3)
_cell_length_c 20.392(4)
_cell_measurement_reflns_used 25
_cell_measurement_temperature 23.0
_cell_measurement_theta_max 39.54
_cell_measurement_theta_min 35.11
_cell_volume 5101(2)
_computing_cell_refinement 'MSC/AFC Diffractometer Control'
_computing_data_collection 'MSC/AFC Diffractometer Control'
_computing_data_reduction 'teXsan: PROCESS (MSC)'
_computing_publication_material 'teXsan: FINISH (MSC)'
_computing_structure_refinement 'teXsan: LS (MSC)'
_computing_structure_solution 'DIRDIF92 (PATTY)'
_diffrn_ambient_temperature 23.0
_diffrn_measurement_device AFC7R
_diffrn_measurement_method 'omega/2-theta scans'
_diffrn_orient_matrix_UB_11 -0.02714
_diffrn_orient_matrix_UB_12 0.03153
_diffrn_orient_matrix_UB_13 0.02904
_diffrn_orient_matrix_UB_21 -0.05388
_diffrn_orient_matrix_UB_22 -0.03451
_diffrn_orient_matrix_UB_23 0.00204
_diffrn_orient_matrix_UB_31 0.05052
_diffrn_orient_matrix_UB_32 -0.01987
_diffrn_orient_matrix_UB_33 0.04255
_diffrn_radiation_monochromator graphite
_diffrn_radiation_source 'X-ray tube'
_diffrn_radiation_type MoKalpha
_diffrn_radiation_wavelength 0.7107
_diffrn_reflns_av_R_equivalents 0.00
_diffrn_reflns_limit_h_max 17
_diffrn_reflns_limit_h_min 0
_diffrn_reflns_limit_k_max 19
_diffrn_reflns_limit_k_min 0
_diffrn_reflns_limit_l_max 21
_diffrn_reflns_limit_l_min -16
_diffrn_reflns_number 12558
_diffrn_reflns_theta_max 27.5063
_diffrn_standards_decay_% -4.03
_diffrn_standards_interval_count 150
_diffrn_standards_number 3
_exptl_absorpt_coefficient_mu_cm 46.318
_exptl_absorpt_correction_T_max 1.000
_exptl_absorpt_correction_T_min 0.605
_exptl_absorpt_correction_type psi-scan
_exptl_crystal_colour black
_exptl_crystal_density_diffrn 1.933
_exptl_crystal_description prismatic
_exptl_crystal_F_000 2840.00
_exptl_crystal_size_max 0.400
_exptl_crystal_size_min 0.300
_refine_diff_density_max -1.72090
_refine_diff_density_min 1.60810
_refine_ls_extinction_coef 0.35685
_refine_ls_extinction_method Zachariasen_type_2_Gaussian_isotropic
_refine_ls_goodness_of_fit_obs 2.070
_refine_ls_matrix_type full
_refine_ls_number_parameters 560
_refine_ls_number_reflns 8421
_refine_ls_number_restraints 0
_refine_ls_R_factor_obs 0.0390
_refine_ls_shift/esd_max 6.1220
_refine_ls_structure_factor_coef F
_refine_ls_weighting_scheme sigma
_refine_ls_wR_factor_obs 0.0310
_cod_data_source_file ic950988b_3.cif
_cod_data_source_block Mo2Pt(pyphos)2(O2CCMe3)2I2.(CH2Cl2)
_cod_original_cell_volume 5101(1)
_cod_original_sg_symbol_H-M 'P 21/n '
_cod_original_formula_sum 'C45 H46 O6 N2 Cl2 I2 P2 Mo2 Pt'
_cod_database_code 4323837

loop_
_symmetry_equiv_pos_as_xyz
'   +x,   +y,   +z'
1/2-x,1/2+y,1/2-z
'   -x,   -y,   -z'
1/2+x,1/2-y,1/2+z

loop_
_atom_site_aniso_label
_atom_site_aniso_U_11
_atom_site_aniso_U_22
_atom_site_aniso_U_33
_atom_site_aniso_U_12
_atom_site_aniso_U_13
_atom_site_aniso_U_23
Pt1 0.0313(1) 0.0289(1) 0.0272(1) 0.0039(1) 0.0041(1) -0.0018(1)
I1 0.0743(4) 0.0427(3) 0.0429(3) -0.0042(3) -0.0035(3) 0.0118(3)
I2 0.0433(3) 0.0516(4) 0.0380(3) -0.0048(3) -0.0030(2) -0.0020(3)
Mo1 0.0307(3) 0.0248(3) 0.0295(3) 0.0025(3) 0.0099(3) 0.0003(3)
Mo2 0.0332(4) 0.0280(3) 0.0392(4) 0.0040(3) 0.0146(3) 0.0006(3)
Cl1 0.177(5) 0.428(10) 0.204(6) 0.034(6) 0.058(5) -0.089(6)
Cl2 0.47(1) 0.321(9) 0.274(8) 0.053(9) 0.220(8) 0.125(7)
P1 0.0279(10) 0.035(1) 0.032(1) 0.0006(8) 0.0100(8) -0.0020(9)
P2 0.037(1) 0.028(1) 0.030(1) 0.0019(9) 0.0050(9) -0.0017(8)
O1 0.031(3) 0.026(3) 0.045(3) 0.004(2) 0.019(2) -0.001(2)
O2 0.033(3) 0.036(3) 0.045(3) 0.003(2) 0.011(3) -0.003(3)
O3 0.047(3) 0.031(3) 0.040(3) 0.001(3) 0.019(2) 0.001(2)
O4 0.045(3) 0.045(4) 0.066(4) -0.001(3) 0.032(3) 0.006(3)
O5 0.047(3) 0.038(3) 0.035(3) 0.006(3) 0.012(3) -0.003(2)
O6 0.048(3) 0.034(3) 0.040(3) 0.010(3) 0.012(3) -0.003(2)
N1 0.026(3) 0.026(3) 0.029(3) 0.002(2) 0.007(3) -0.003(3)
N2 0.028(3) 0.026(3) 0.030(3) -0.001(3) 0.007(3) 0.003(3)
C1 0.038(4) 0.031(4) 0.026(4) -0.002(3) 0.006(3) 0.002(3)
C2 0.042(5) 0.028(4) 0.042(5) 0.001(4) 0.015(4) 0.001(3)
C3 0.034(4) 0.028(4) 0.048(5) -0.005(3) 0.007(4) -0.001(4)
C4 0.029(4) 0.043(5) 0.039(5) -0.007(4) 0.007(3) 0.001(4)
C5 0.038(4) 0.030(4) 0.030(4) -0.003(3) 0.008(3) 0.001(3)
C12 0.029(4) 0.048(5) 0.040(5) -0.003(4) 0.014(4) -0.013(4)
C13 0.045(5) 0.066(6) 0.068(7) 0.004(5) 0.021(5) -0.014(5)
C14 0.051(7) 0.13(1) 0.090(9) 0.019(7) 0.021(6) -0.028(8)
C15 0.061(8) 0.14(1) 0.12(1) -0.021(8) 0.055(8) -0.022(10)
C16 0.077(8) 0.100(10) 0.097(9) -0.028(7) 0.054(7) -0.015(7)
C17 0.056(6) 0.065(6) 0.060(6) -0.014(5) 0.032(5) -0.011(5)
C6 0.034(4) 0.036(4) 0.024(4) -0.006(3) 0.006(3) 0.000(3)
C11 0.053(5) 0.052(5) 0.034(5) -0.003(4) 0.013(4) -0.005(4)
C10 0.072(7) 0.090(8) 0.023(5) -0.023(6) 0.017(5) -0.013(5)
C9 0.065(7) 0.104(9) 0.032(5) -0.014(6) -0.005(5) 0.009(5)
C8 0.058(6) 0.062(6) 0.043(6) 0.004(5) 0.005(5) 0.015(5)
C7 0.045(5) 0.044(5) 0.034(5) -0.001(4) 0.009(4) 0.005(4)
C21 0.034(4) 0.029(4) 0.043(5) -0.001(3) 0.010(4) 0.004(3)
C22 0.038(5) 0.051(5) 0.040(5) 0.005(4) 0.004(4) 0.008(4)
C23 0.047(5) 0.054(5) 0.029(4) 0.000(4) 0.001(4) 0.003(4)
C24 0.041(4) 0.033(4) 0.029(4) -0.002(3) 0.005(3) -0.001(3)
C25 0.028(4) 0.032(4) 0.031(4) -0.004(3) 0.010(3) 0.004(3)
C26 0.052(5) 0.035(5) 0.029(4) -0.011(4) -0.005(4) 0.003(3)
C27 0.078(7) 0.044(6) 0.072(7) -0.012(5) 0.000(6) 0.010(5)
C28 0.105(9) 0.045(6) 0.089(9) -0.028(7) 0.003(8) 0.008(6)
C29 0.114(10) 0.046(6) 0.067(7) -0.045(7) 0.006(7) 0.010(5)
C30 0.074(7) 0.071(7) 0.055(6) -0.038(6) 0.017(5) -0.003(5)
C31 0.057(6) 0.049(5) 0.036(5) -0.020(4) 0.013(4) -0.006(4)
C32 0.059(5) 0.034(5) 0.033(5) 0.010(4) 0.007(4) -0.011(3)
C33 0.069(6) 0.056(6) 0.040(5) 0.010(5) 0.005(5) -0.013(4)
C34 0.121(10) 0.053(6) 0.053(7) 0.021(7) 0.010(7) -0.024(5)
C35 0.14(1) 0.063(7) 0.060(7) 0.033(8) 0.043(8) -0.013(6)
C36 0.089(8) 0.070(7) 0.074(8) 0.031(6) 0.033(7) -0.008(6)
C37 0.061(6) 0.046(5) 0.054(6) 0.013(5) 0.017(5) -0.009(4)
C41 0.054(5) 0.040(5) 0.049(5) -0.007(4) 0.023(4) -0.004(4)
C42 0.079(7) 0.043(5) 0.060(6) -0.008(5) 0.045(6) 0.004(4)
C43 0.116(10) 0.099(9) 0.108(10) -0.049(8) 0.061(8) -0.004(7)
C44 0.13(1) 0.054(7) 0.12(1) 0.007(7) 0.072(9) 0.042(7)
C45 0.18(1) 0.073(8) 0.086(8) -0.023(8) 0.087(9) -0.004(7)
C51 0.049(5) 0.038(5) 0.034(5) 0.011(4) 0.013(4) 0.004(4)
C52 0.075(7) 0.057(6) 0.030(5) 0.021(5) 0.008(5) -0.006(4)
C53 0.17(1) 0.106(10) 0.046(7) -0.025(9) 0.002(8) 0.006(7)
C54 0.086(8) 0.15(1) 0.055(7) 0.002(8) -0.003(6) -0.046(7)
C55 0.18(1) 0.12(1) 0.056(7) 0.089(10) -0.023(8) -0.039(7)
C101 0.59(4) 0.07(1) 0.48(3) -0.01(2) 0.48(3) 0.00(2)

loop_
_atom_site_label
_atom_site_fract_x
_atom_site_fract_y
_atom_site_fract_z
_atom_site_U_iso_or_equiv
_atom_site_thermal_displace_type
_atom_site_calc_flag
_atom_site_calc_attached_atom
Pt1 0.19631(2) 0.24742(2) 0.03502(1) 0.0303 Uij ? ?
I1 0.19513(5) 0.35221(3) -0.04595(3) 0.0582 Uij ? ?
I2 0.03886(4) 0.19528(3) -0.06729(3) 0.0479 Uij ? ?
Mo1 0.36659(5) 0.16117(3) 0.01027(3) 0.0282 Uij ? ?
Mo2 0.48561(5) 0.09532(3) 0.00139(3) 0.0327 Uij ? ?
Cl1 0.3622(4) 0.0578(4) 0.6117(3) 0.2699 Uij ? ?
Cl2 0.4244(7) 0.0961(4) 0.5077(4) 0.3309 Uij ? ?
P1 0.1741(1) 0.15626(10) 0.09813(10) 0.0313 Uij ? ?
P2 0.3302(2) 0.29417(10) 0.11988(10) 0.0326 Uij ? ?
O1 0.4075(3) 0.0074(2) 0.0169(2) 0.0325 Uij ? ?
O2 0.5772(4) 0.1084(2) 0.1022(3) 0.0384 Uij ? ?
O3 0.4318(4) 0.2421(2) -0.0307(2) 0.0383 Uij ? ?
O4 0.5628(4) 0.1732(3) -0.0346(3) 0.0489 Uij ? ?
O5 0.2770(4) 0.1420(2) -0.0934(2) 0.0404 Uij ? ?
O6 0.4059(4) 0.0764(2) -0.1035(3) 0.0413 Uij ? ?
N1 0.2820(4) 0.0744(3) 0.0377(3) 0.0273 Uij ? ?
N2 0.4581(4) 0.1865(3) 0.1166(3) 0.0284 Uij ? ?
C1 0.3161(6) 0.0118(4) 0.0253(3) 0.0324 Uij ? ?
C2 0.2522(6) -0.0466(3) 0.0200(4) 0.0367 Uij ? ?
C3 0.1573(6) -0.0416(4) 0.0320(4) 0.0379 Uij ? ?
C4 0.1275(5) 0.0212(4) 0.0522(4) 0.0377 Uij ? ?
C5 0.1902(6) 0.0767(3) 0.0559(3) 0.0330 Uij ? ?
C12 0.0479(5) 0.1540(4) 0.1151(4) 0.0382 Uij ? ?
C13 -0.0289(7) 0.2032(5) 0.0876(5) 0.0587 Uij ? ?
C14 -0.1225(8) 0.2030(6) 0.1050(6) 0.0901 Uij ? ?
C15 -0.1384(9) 0.1522(7) 0.1475(7) 0.1017 Uij ? ?
C16 -0.0633(9) 0.1048(6) 0.1759(6) 0.0851 Uij ? ?
C17 0.0304(7) 0.1060(5) 0.1604(5) 0.0571 Uij ? ?
C6 0.2631(5) 0.1407(4) 0.1860(3) 0.0319 Uij ? ?
C11 0.2483(6) 0.1799(4) 0.2400(4) 0.0464 Uij ? ?
C10 0.3148(7) 0.1694(5) 0.3061(4) 0.0613 Uij ? ?
C9 0.3931(8) 0.1223(6) 0.3202(4) 0.0713 Uij ? ?
C8 0.4045(7) 0.0829(4) 0.2683(4) 0.0564 Uij ? ?
C7 0.3412(6) 0.0922(4) 0.2013(4) 0.0419 Uij ? ?
C21 0.5491(6) 0.1494(4) 0.1430(4) 0.0353 Uij ? ?
C22 0.6117(6) 0.1556(4) 0.2126(4) 0.0449 Uij ? ?
C23 0.5822(6) 0.1979(4) 0.2544(4) 0.0459 Uij ? ?
C24 0.4919(5) 0.2380(4) 0.2286(3) 0.0356 Uij ? ?
C25 0.4344(5) 0.2321(3) 0.1608(3) 0.0302 Uij ? ?
C26 0.4107(6) 0.3627(4) 0.1016(4) 0.0423 Uij ? ?
C27 0.3721(8) 0.4301(5) 0.0998(5) 0.0702 Uij ? ?
C28 0.4348(9) 0.4825(5) 0.0890(6) 0.0857 Uij ? ?
C29 0.5317(9) 0.4714(5) 0.0827(5) 0.0812 Uij ? ?
C30 0.5681(7) 0.4060(5) 0.0831(5) 0.0672 Uij ? ?
C31 0.5064(7) 0.3521(4) 0.0928(4) 0.0475 Uij ? ?
C32 0.2822(6) 0.3351(4) 0.1856(4) 0.0433 Uij ? ?
C33 0.3493(7) 0.3707(4) 0.2407(4) 0.0578 Uij ? ?
C34 0.3096(10) 0.4025(5) 0.2870(5) 0.0794 Uij ? ?
C35 0.202(1) 0.4013(5) 0.2782(5) 0.0863 Uij ? ?
C36 0.1345(8) 0.3692(5) 0.2222(5) 0.0760 Uij ? ?
C37 0.1753(7) 0.3365(4) 0.1762(4) 0.0537 Uij ? ?
C41 0.5107(7) 0.2283(4) -0.0507(4) 0.0463 Uij ? ?
C42 0.5455(7) 0.2794(4) -0.0962(5) 0.0553 Uij ? ?
C43 0.6543(9) 0.3058(6) -0.0557(6) 0.1017 Uij ? ?
C44 0.4665(9) 0.3376(5) -0.1168(6) 0.0963 Uij ? ?
C45 0.5523(9) 0.2430(5) -0.1601(5) 0.1020 Uij ? ?
C51 0.3163(6) 0.1031(4) -0.1284(4) 0.0402 Uij ? ?
C52 0.2534(7) 0.0887(5) -0.2028(4) 0.0560 Uij ? ?
C53 0.273(1) 0.1482(6) -0.2454(5) 0.1141 Uij ? ?
C54 0.1377(9) 0.0879(6) -0.2113(5) 0.1026 Uij ? ?
C55 0.287(1) 0.0244(6) -0.2276(5) 0.1325 Uij ? ?
C101 0.399(2) 0.0357(8) 0.541(1) 0.3129 Uij ? ?
H1 0.2752 -0.0893 0.0081 0.0437 Uij ? ?
H2 0.1126 -0.0801 0.0266 0.0452 Uij ? ?
H3 0.0638 0.0252 0.0635 0.0451 Uij ? ?
H4 -0.0175 0.2369 0.0571 0.0706 Uij ? ?
H5 -0.1744 0.2372 0.0878 0.1080 Uij ? ?
H6 -0.2036 0.1503 0.1573 0.1219 Uij ? ?
H7 -0.0752 0.0711 0.2062 0.1019 Uij ? ?
H8 0.0837 0.0734 0.1811 0.0685 Uij ? ?
H9 0.1937 0.2130 0.2311 0.0555 Uij ? ?
H10 0.3059 0.1961 0.3429 0.0733 Uij ? ?
H11 0.4391 0.1169 0.3660 0.0854 Uij ? ?
H12 0.4572 0.0485 0.2782 0.0675 Uij ? ?
H13 0.3515 0.0650 0.1654 0.0501 Uij ? ?
H14 0.6746 0.1297 0.2297 0.0537 Uij ? ?
H15 0.6225 0.2007 0.3018 0.0550 Uij ? ?
H16 0.4711 0.2688 0.2579 0.0427 Uij ? ?
H17 0.3054 0.4391 0.1059 0.0844 Uij ? ?
H18 0.4086 0.5279 0.0859 0.1029 Uij ? ?
H19 0.5741 0.5087 0.0780 0.0976 Uij ? ?
H20 0.6348 0.3976 0.0767 0.0804 Uij ? ?
H21 0.5318 0.3068 0.0933 0.0570 Uij ? ?
H22 0.4227 0.3728 0.2464 0.0692 Uij ? ?
H23 0.3557 0.4255 0.3256 0.0947 Uij ? ?
H24 0.1751 0.4229 0.3111 0.1035 Uij ? ?
H25 0.0607 0.3693 0.2153 0.0906 Uij ? ?
H26 0.1287 0.3144 0.1371 0.0641 Uij ? ?
H27 0.7081 0.2642 -0.0414 0.1204 Uij ? ?
H28 0.6810 0.3406 -0.0871 0.1204 Uij ? ?
H29 0.6501 0.3314 -0.0103 0.1204 Uij ? ?
H30 0.4626 0.3634 -0.0714 0.1151 Uij ? ?
H31 0.4913 0.3725 -0.1489 0.1151 Uij ? ?
H32 0.3907 0.3178 -0.1443 0.1151 Uij ? ?
H33 0.4767 0.2228 -0.1879 0.1215 Uij ? ?
H34 0.5771 0.2779 -0.1922 0.1215 Uij ? ?
H35 0.6080 0.2023 -0.1454 0.1215 Uij ? ?
H36 0.3543 0.1505 -0.2410 0.1358 Uij ? ?
H37 0.2273 0.1412 -0.2983 0.1358 Uij ? ?
H38 0.2494 0.1944 -0.2267 0.1358 Uij ? ?
H39 0.1159 0.1350 -0.1932 0.1220 Uij ? ?
H40 0.0944 0.0815 -0.2646 0.1220 Uij ? ?
H41 0.1205 0.0469 -0.1821 0.1220 Uij ? ?
H42 0.2740 -0.0171 -0.1975 0.1578 Uij ? ?
H43 0.2433 0.0168 -0.2806 0.1578 Uij ? ?
H44 0.3694 0.0275 -0.2225 0.1578 Uij ? ?
H45 0.4763 0.0081 0.5647 0.3046 Uij ? ?
H46 0.3464 0.0051 0.5106 0.3046 Uij ? ?

loop_
_atom_type_symbol
_atom_type_oxidation_number
_atom_type_number_in_cell
_atom_type_scat_dispersion_real
_atom_type_scat_dispersion_imag
_atom_type_scat_source
C 0 180 0.003 0.002 'International Tables'
H 0 184 0.000 0.000 'International Tables'
N 0 8 0.006 0.003 'International Tables'
O 0 24 0.011 0.006 'International Tables'
P 0 8 0.102 0.094 'International Tables'
I 0 8 -0.474 1.812 'International Tables'
Mo 0 8 -1.683 0.686 'International Tables'
Pt 0 4 -1.703 8.390 'International Tables'
Cl 0 8 0.148 0.159 'International Tables'
